data_7125726
loop_
_publ_author_name
'Du, Mengyuan'
'Yu, Longhui'
'Du, Ting'
'Li, Zhaokun'
'Luo, Yueyang'
'Meng, Xiangyu'
'Tian, Zhengtao'
'Zheng, Changwu'
'Cao, Weiguo'
'Zhao, Gang'

_publ_section_title
;
 N-Protecting group tuning of the enantioselectivity in Strecker reactions
 of trifluoromethyl ketimines to synthesize quaternary \a-trifluoromethyl
 amino nitriles by ion pair catalysis.
;
_journal_issue 10
_journal_name_full 'Chemical communications (Cambridge, England)'
_journal_page_first 1581
_journal_page_last 1584
_journal_paper_doi 10.1039/c9cc09151c
_journal_volume 56
_journal_year 2020
_chemical_formula_sum 'C14 H14 Br F3 N2 O2'
_chemical_formula_weight 379.18
_space_group_crystal_system monoclinic
_space_group_IT_number 14
_space_group_name_Hall '-P 2yn'
_space_group_name_H-M_alt 'P 1 21/n 1'
_atom_sites_solution_hydrogens mixed
_audit_creation_method SHELXL-2013
_audit_update_record
;
2019-10-24 deposited with the CCDC.	2020-01-02 downloaded from the CCDC.
;
_cell_angle_alpha 90
_cell_angle_beta 108.325(2)
_cell_angle_gamma 90
_cell_formula_units_Z 4
_cell_length_a 9.2263(4)
_cell_length_b 15.7424(7)
_cell_length_c 11.8768(6)
_cell_measurement_reflns_used 6954
_cell_measurement_temperature 193(2)
_cell_measurement_theta_max 55.016
_cell_measurement_theta_min 5.329
_cell_volume 1637.56(13)
_computing_cell_refinement 'Bruker SAINT'
_computing_data_collection 'Bruker APEX2'
_computing_data_reduction 'Bruker SAINT'
_computing_molecular_graphics 'Bruker SHELXTL'
_computing_publication_material 'Bruker SHELXTL'
_computing_structure_refinement 'SHELXL-2013 (Sheldrick, 2013)'
_computing_structure_solution 'SHELXS-97 (Sheldrick 2008)'
_diffrn_ambient_temperature 193(2)
_diffrn_measured_fraction_theta_full 0.996
_diffrn_measured_fraction_theta_max 0.996
_diffrn_measurement_device_type 'Bruker APEX-II CCD'
_diffrn_measurement_method '\f and \w scans'
_diffrn_radiation_type MoK\a
_diffrn_radiation_wavelength 0.71073
_diffrn_reflns_av_R_equivalents 0.0356
_diffrn_reflns_av_unetI/netI 0.0296
_diffrn_reflns_Laue_measured_fraction_full 0.996
_diffrn_reflns_Laue_measured_fraction_max 0.996
_diffrn_reflns_limit_h_max 11
_diffrn_reflns_limit_h_min -11
_diffrn_reflns_limit_k_max 19
_diffrn_reflns_limit_k_min -19
_diffrn_reflns_limit_l_max 14
_diffrn_reflns_limit_l_min -12
_diffrn_reflns_number 16250
_diffrn_reflns_point_group_measured_fraction_full 0.996
_diffrn_reflns_point_group_measured_fraction_max 0.996
_diffrn_reflns_theta_full 25.242
_diffrn_reflns_theta_max 25.998
_diffrn_reflns_theta_min 2.588
_exptl_absorpt_coefficient_mu 2.547
_exptl_absorpt_correction_T_max 0.7456
_exptl_absorpt_correction_T_min 0.4692
_exptl_absorpt_correction_type multi-scan
_exptl_absorpt_process_details sadabs
_exptl_crystal_colour colorless
_exptl_crystal_density_diffrn 1.538
_exptl_crystal_description prismatic
_exptl_crystal_F_000 760
_exptl_crystal_size_max 0.170
_exptl_crystal_size_mid 0.150
_exptl_crystal_size_min 0.120
_refine_diff_density_max 0.521
_refine_diff_density_min -0.344
_refine_diff_density_rms 0.052
_refine_ls_extinction_coef 0.0023(7)
_refine_ls_extinction_expression Fc^*^=kFc[1+0.001xFc^2^\l^3^/sin(2\q)]^-1/4^
_refine_ls_extinction_method SHELXL
_refine_ls_goodness_of_fit_ref 1.040
_refine_ls_hydrogen_treatment mixed
_refine_ls_matrix_type full
_refine_ls_number_parameters 207
_refine_ls_number_reflns 3207
_refine_ls_number_restraints 0
_refine_ls_restrained_S_all 1.040
_refine_ls_R_factor_all 0.0389
_refine_ls_R_factor_gt 0.0291
_refine_ls_shift/su_max 0.002
_refine_ls_shift/su_mean 0.000
_refine_ls_structure_factor_coef Fsqd
_refine_ls_weighting_details 'w=1/[\s^2^(Fo^2^)+(0.0359P)^2^+0.6839P] where P=(Fo^2^+2Fc^2^)/3'
_refine_ls_weighting_scheme calc
_refine_ls_wR_factor_gt 0.0706
_refine_ls_wR_factor_ref 0.0753
_reflns_Friedel_coverage 0.000
_reflns_number_gt 2687
_reflns_number_total 3207
_reflns_threshold_expression 'I > 2\s(I)'
_cod_data_source_file c9cc09151c2.cif
_cod_data_source_block mo_d8v19305_0m
_cod_depositor_comments 'Adding full bibliography for 7125726.cif.'
_cod_original_sg_symbol_H-M 'P 21/n'
_cod_database_code 7125726
_shelx_space_group_comment
; 
The symmetry employed for this shelxl refinement is uniquely defined 
by the following loop, which should always be used as a source of 
symmetry information in preference to the above space-group names. 
They are only intended as comments. 
;
_shelx_estimated_absorpt_t_min 0.671
_shelx_estimated_absorpt_t_max 0.750
_shelxl_version_number 2013-4

loop_
_space_group_symop_operation_xyz
'x, y, z'
'-x+1/2, y+1/2, -z+1/2'
'-x, -y, -z'
'x-1/2, -y-1/2, z-1/2'

loop_
_atom_site_label
_atom_site_type_symbol
_atom_site_fract_x
_atom_site_fract_y
_atom_site_fract_z
_atom_site_U_iso_or_equiv
_atom_site_adp_type
_atom_site_occupancy
_atom_site_site_symmetry_order
_atom_site_calc_flag
_atom_site_refinement_flags_posn
_atom_site_refinement_flags_adp
Br1 Br 1.12257(3) 0.87770(2) 0.84319(2) 0.03849(11) Uani 1 1 d . .
F1 F 0.83397(18) 0.39169(9) 0.69046(17) 0.0595(5) Uani 1 1 d . .
F2 F 1.02597(16) 0.46193(10) 0.80139(16) 0.0594(5) Uani 1 1 d . .
F3 F 0.93024(16) 0.49319(10) 0.61680(15) 0.0532(4) Uani 1 1 d . .
O1 O 0.40497(16) 0.57494(9) 0.55628(14) 0.0302(4) Uani 1 1 d . .
O2 O 0.54220(16) 0.61970(9) 0.74027(14) 0.0311(4) Uani 1 1 d . .
N1 N 0.64996(19) 0.53456(12) 0.64124(17) 0.0264(4) Uani 1 1 d . .
H1 H 0.640(3) 0.5006(16) 0.585(2) 0.032(7) Uiso 1 1 d . .
N2 N 0.7320(3) 0.46462(18) 0.9273(2) 0.0632(7) Uani 1 1 d . .
C1 C 0.7867(2) 0.53231(13) 0.7424(2) 0.0294(5) Uani 1 1 d . .
C2 C 0.8958(3) 0.46906(16) 0.7115(3) 0.0433(6) Uani 1 1 d . .
C3 C 0.7550(3) 0.49547(16) 0.8494(2) 0.0408(6) Uani 1 1 d . .
C4 C 0.8654(2) 0.61939(13) 0.7707(2) 0.0265(5) Uani 1 1 d . .
C5 C 0.9432(3) 0.64359(15) 0.8854(2) 0.0338(5) Uani 1 1 d . .
H5 H 0.9451 0.6069 0.9494 0.041 Uiso 1 1 calc R U
C6 C 1.0186(3) 0.72105(15) 0.9081(2) 0.0357(5) Uani 1 1 d . .
H6 H 1.0726 0.7376 0.9871 0.043 Uiso 1 1 calc R U
C7 C 1.0140(2) 0.77326(13) 0.8146(2) 0.0292(5) Uani 1 1 d . .
C8 C 0.9347(3) 0.75111(14) 0.6996(2) 0.0335(5) Uani 1 1 d . .
H8 H 0.9309 0.7885 0.6360 0.040 Uiso 1 1 calc R U
C9 C 0.8608(2) 0.67361(15) 0.6781(2) 0.0322(5) Uani 1 1 d . .
H9 H 0.8063 0.6575 0.5990 0.039 Uiso 1 1 calc R U
C10 C 0.5216(2) 0.57699(13) 0.6405(2) 0.0251(5) Uani 1 1 d . .
C11 C 0.4143(3) 0.66615(15) 0.7639(2) 0.0341(5) Uani 1 1 d . .
C12 C 0.4901(3) 0.70113(19) 0.8865(2) 0.0537(7) Uani 1 1 d . .
H12A H 0.5252 0.6541 0.9425 0.081 Uiso 1 1 calc R U
H12B H 0.4167 0.7358 0.9107 0.081 Uiso 1 1 calc R U
H12C H 0.5776 0.7363 0.8861 0.081 Uiso 1 1 calc R U
C13 C 0.3612(3) 0.73685(17) 0.6743(2) 0.0456(7) Uani 1 1 d . .
H13A H 0.4492 0.7709 0.6721 0.068 Uiso 1 1 calc R U
H13B H 0.2885 0.7730 0.6970 0.068 Uiso 1 1 calc R U
H13C H 0.3113 0.7125 0.5957 0.068 Uiso 1 1 calc R U
C14 C 0.2889(3) 0.60330(18) 0.7628(3) 0.0517(7) Uani 1 1 d . .
H14A H 0.2408 0.5827 0.6817 0.078 Uiso 1 1 calc R U
H14B H 0.2122 0.6314 0.7911 0.078 Uiso 1 1 calc R U
H14C H 0.3329 0.5553 0.8148 0.078 Uiso 1 1 calc R U

loop_
_atom_site_aniso_label
_atom_site_aniso_U_11
_atom_site_aniso_U_22
_atom_site_aniso_U_33
_atom_site_aniso_U_23
_atom_site_aniso_U_13
_atom_site_aniso_U_12
Br1 0.03985(16) 0.02776(14) 0.04578(18) -0.00926(10) 0.01047(12) -0.00335(10)
F1 0.0445(9) 0.0283(8) 0.0923(14) -0.0092(8) 0.0021(9) 0.0046(6)
F2 0.0324(8) 0.0489(9) 0.0784(12) -0.0046(8) -0.0089(8) 0.0127(7)
F3 0.0425(8) 0.0561(9) 0.0643(11) -0.0121(8) 0.0215(8) 0.0094(7)
O1 0.0222(7) 0.0326(8) 0.0312(9) -0.0063(7) 0.0019(7) 0.0043(6)
O2 0.0258(8) 0.0399(9) 0.0277(9) -0.0084(7) 0.0082(7) 0.0016(7)
N1 0.0221(9) 0.0288(9) 0.0262(11) -0.0057(8) 0.0046(8) 0.0010(7)
N2 0.0601(16) 0.0703(17) 0.0502(17) 0.0192(13) 0.0045(13) -0.0138(13)
C1 0.0249(10) 0.0289(11) 0.0299(13) 0.0014(9) 0.0022(9) -0.0001(9)
C2 0.0286(12) 0.0336(13) 0.0589(18) -0.0054(12) 0.0012(12) 0.0036(10)
C3 0.0353(13) 0.0386(13) 0.0385(16) 0.0085(11) -0.0028(12) -0.0071(11)
C4 0.0199(10) 0.0292(11) 0.0289(12) -0.0011(9) 0.0055(9) 0.0023(8)
C5 0.0339(12) 0.0383(12) 0.0273(13) 0.0017(10) 0.0071(10) -0.0040(10)
C6 0.0383(13) 0.0407(13) 0.0261(13) -0.0077(10) 0.0072(11) -0.0053(10)
C7 0.0245(10) 0.0271(11) 0.0357(14) -0.0072(9) 0.0091(10) 0.0005(9)
C8 0.0354(12) 0.0317(12) 0.0312(14) 0.0010(10) 0.0072(10) 0.0000(10)
C9 0.0323(11) 0.0333(12) 0.0255(13) -0.0025(9) 0.0014(10) -0.0015(9)
C10 0.0249(10) 0.0228(10) 0.0280(12) -0.0009(9) 0.0088(9) -0.0014(8)
C11 0.0347(12) 0.0377(13) 0.0351(14) -0.0057(10) 0.0183(11) 0.0059(10)
C12 0.0660(18) 0.0609(18) 0.0368(17) -0.0117(13) 0.0197(14) 0.0109(15)
C13 0.0572(16) 0.0382(14) 0.0439(17) -0.0037(11) 0.0195(14) 0.0106(12)
C14 0.0445(15) 0.0508(16) 0.073(2) -0.0041(14) 0.0382(16) 0.0000(12)

loop_
_atom_type_symbol
_atom_type_description
_atom_type_scat_dispersion_real
_atom_type_scat_dispersion_imag
_atom_type_scat_source
C C 0.0033 0.0016 'International Tables Vol C Tables 4.2.6.8 and 6.1.1.4'
H H 0.0000 0.0000 'International Tables Vol C Tables 4.2.6.8 and 6.1.1.4'
Br Br -0.2901 2.4595 'International Tables Vol C Tables 4.2.6.8 and 6.1.1.4'
F F 0.0171 0.0103 'International Tables Vol C Tables 4.2.6.8 and 6.1.1.4'
N N 0.0061 0.0033 'International Tables Vol C Tables 4.2.6.8 and 6.1.1.4'
O O 0.0106 0.0060 'International Tables Vol C Tables 4.2.6.8 and 6.1.1.4'

loop_
_geom_angle_atom_site_label_1
_geom_angle_atom_site_label_2
_geom_angle_atom_site_label_3
_geom_angle
C10 O2 C11 121.31(17)
C10 N1 C1 123.38(19)
C10 N1 H1 115.5(17)
C1 N1 H1 119.8(17)
N1 C1 C3 111.12(18)
N1 C1 C4 112.88(18)
C3 C1 C4 111.26(19)
N1 C1 C2 106.44(19)
C3 C1 C2 105.5(2)
C4 C1 C2 109.24(17)
F3 C2 F1 107.9(2)
F3 C2 F2 107.9(2)
F1 C2 F2 107.2(2)
F3 C2 C1 111.6(2)
F1 C2 C1 111.2(2)
F2 C2 C1 110.7(2)
N2 C3 C1 177.0(3)
C5 C4 C9 119.5(2)
C5 C4 C1 121.7(2)
C9 C4 C1 118.8(2)
C4 C5 C6 120.5(2)
C4 C5 H5 119.7
C6 C5 H5 119.7
C7 C6 C5 118.9(2)
C7 C6 H6 120.6
C5 C6 H6 120.6
C6 C7 C8 121.6(2)
C6 C7 Br1 119.58(17)
C8 C7 Br1 118.84(17)
C7 C8 C9 119.0(2)
C7 C8 H8 120.5
C9 C8 H8 120.5
C8 C9 C4 120.5(2)
C8 C9 H9 119.7
C4 C9 H9 119.7
O1 C10 O2 126.13(19)
O1 C10 N1 122.5(2)
O2 C10 N1 111.40(18)
O2 C11 C12 101.98(18)
O2 C11 C13 109.32(18)
C12 C11 C13 111.1(2)
O2 C11 C14 108.98(18)
C12 C11 C14 111.5(2)
C13 C11 C14 113.3(2)
C11 C12 H12A 109.5
C11 C12 H12B 109.5
H12A C12 H12B 109.5
C11 C12 H12C 109.5
H12A C12 H12C 109.5
H12B C12 H12C 109.5
C11 C13 H13A 109.5
C11 C13 H13B 109.5
H13A C13 H13B 109.5
C11 C13 H13C 109.5
H13A C13 H13C 109.5
H13B C13 H13C 109.5
C11 C14 H14A 109.5
C11 C14 H14B 109.5
H14A C14 H14B 109.5
C11 C14 H14C 109.5
H14A C14 H14C 109.5
H14B C14 H14C 109.5

loop_
_geom_bond_atom_site_label_1
_geom_bond_atom_site_label_2
_geom_bond_distance
Br1 C7 1.899(2)
F1 C2 1.335(3)
F2 C2 1.338(3)
F3 C2 1.317(3)
O1 C10 1.218(2)
O2 C10 1.324(3)
O2 C11 1.488(3)
N1 C10 1.357(3)
N1 C1 1.444(3)
N1 H1 0.84(2)
N2 C3 1.123(3)
C1 C3 1.507(3)
C1 C4 1.538(3)
C1 C2 1.539(3)
C4 C5 1.379(3)
C4 C9 1.382(3)
C5 C6 1.388(3)
C5 H5 0.9500
C6 C7 1.371(3)
C6 H6 0.9500
C7 C8 1.376(3)
C8 C9 1.382(3)
C8 H8 0.9500
C9 H9 0.9500
C11 C12 1.508(4)
C11 C13 1.511(4)
C11 C14 1.519(3)
C12 H12A 0.9800
C12 H12B 0.9800
C12 H12C 0.9800
C13 H13A 0.9800
C13 H13B 0.9800
C13 H13C 0.9800
C14 H14A 0.9800
C14 H14B 0.9800
C14 H14C 0.9800

loop_
_geom_hbond_atom_site_label_D
_geom_hbond_atom_site_label_H
_geom_hbond_atom_site_label_A
_geom_hbond_distance_DH
_geom_hbond_distance_HA
_geom_hbond_distance_DA
_geom_hbond_angle_DHA
_geom_hbond_site_symmetry_A
C14 H14A O1 0.98 2.44 3.002(3) 116.1 .
C13 H13C O1 0.98 2.43 2.997(3) 116.3 .
C13 H13B Br1 0.98 3.12 4.070(3) 163.2 1_455
N1 H1 O1 0.84(2) 1.99(3) 2.826(2) 174(2) 3_666

loop_
_geom_torsion_atom_site_label_1
_geom_torsion_atom_site_label_2
_geom_torsion_atom_site_label_3
_geom_torsion_atom_site_label_4
_geom_torsion
C10 N1 C1 C3 58.8(3)
C10 N1 C1 C4 -67.0(3)
C10 N1 C1 C2 173.1(2)
N1 C1 C2 F3 60.5(2)
C3 C1 C2 F3 178.61(19)
C4 C1 C2 F3 -61.7(3)
N1 C1 C2 F1 -60.1(3)
C3 C1 C2 F1 58.1(3)
C4 C1 C2 F1 177.8(2)
N1 C1 C2 F2 -179.23(19)
C3 C1 C2 F2 -61.1(2)
C4 C1 C2 F2 58.6(3)
N1 C1 C4 C5 147.1(2)
C3 C1 C4 C5 21.4(3)
C2 C1 C4 C5 -94.7(3)
N1 C1 C4 C9 -34.5(3)
C3 C1 C4 C9 -160.19(19)
C2 C1 C4 C9 83.7(2)
C9 C4 C5 C6 -1.1(3)
C1 C4 C5 C6 177.3(2)
C4 C5 C6 C7 0.3(3)
C5 C6 C7 C8 1.0(3)
C5 C6 C7 Br1 -177.73(17)
C6 C7 C8 C9 -1.3(3)
Br1 C7 C8 C9 177.40(17)
C7 C8 C9 C4 0.4(3)
C5 C4 C9 C8 0.8(3)
C1 C4 C9 C8 -177.7(2)
C11 O2 C10 O1 5.1(3)
C11 O2 C10 N1 -175.52(17)
C1 N1 C10 O1 -176.48(19)
C1 N1 C10 O2 4.1(3)
C10 O2 C11 C12 178.2(2)
C10 O2 C11 C13 -64.1(3)
C10 O2 C11 C14 60.2(3)
